data_2103020
loop_
_publ_author_name
'Nuss, J\"urgen'
'Jansen, Martin'

_publ_section_title
;
 Reticular merohedral twinning within the La~9~Sb~5~O~5~ structure
 family: structure of Pr~9~Sb~5~O~5~, Sm~9~Sb~5~O~5~ and Dy~9~Sb~5~O~5~
;
_journal_issue 6
_journal_name_full 'Acta Crystallographica Section B'
_journal_page_first 843
_journal_page_last 849
_journal_paper_doi 10.1107/S0108768107051282
_journal_volume 63
_journal_year 2007
_chemical_formula_moiety 'Dy9 Sb5 O5'
_chemical_formula_sum 'Dy9 O5 Sb5'
_chemical_formula_weight 2151.25
_space_group_IT_number 85
_symmetry_cell_setting tetragonal
_symmetry_space_group_name_Hall '-P 4a'
_symmetry_space_group_name_H-M 'P 4/n :2'
_atom_sites_solution_primary direct
_atom_sites_solution_secondary difmap
_audit_creation_method SHELXL-97
_cell_angle_alpha 90.00
_cell_angle_beta 90.00
_cell_angle_gamma 90.00
_cell_formula_units_Z 2
_cell_length_a 9.8389(3)
_cell_length_b 9.8389(3)
_cell_length_c 8.7986(3)
_cell_measurement_reflns_used 9912
_cell_measurement_temperature 296(2)
_cell_measurement_theta_max 35.4
_cell_measurement_theta_min 2.3
_cell_volume 851.74(5)
_computing_cell_refinement 'SAINT32 (Bruker AXS)'
_computing_data_collection 'Bruker Suite (Bruker AXS)'
_computing_data_reduction 'SAINT32 (Bruker AXS)'
_computing_molecular_graphics 'ATOMS (Dowty, 2005)'
_computing_publication_material CIFTAB
_computing_structure_refinement 'SHELXL-97 (Sheldrick, 1997)'
_computing_structure_solution 'SHELXS-97 (Sheldrick, 1990)'
_diffrn_ambient_temperature 296(2)
_diffrn_measured_fraction_theta_full 0.996
_diffrn_measured_fraction_theta_max 0.996
_diffrn_measurement_device '3-circle goniometer'
_diffrn_measurement_device_type 'SMART APEX II, Bruker AXS'
_diffrn_measurement_method \w-scans
_diffrn_radiation_monochromator graphite
_diffrn_radiation_type MoK\a
_diffrn_radiation_wavelength 0.71073
_diffrn_reflns_av_R_equivalents 0.0514
_diffrn_reflns_av_sigmaI/netI 0.0213
_diffrn_reflns_limit_h_max 11
_diffrn_reflns_limit_h_min -11
_diffrn_reflns_limit_k_max 16
_diffrn_reflns_limit_k_min 0
_diffrn_reflns_limit_l_max 14
_diffrn_reflns_limit_l_min 0
_diffrn_reflns_number 39009
_diffrn_reflns_theta_full 36.41
_diffrn_reflns_theta_max 36.41
_diffrn_reflns_theta_min 2.31
_diffrn_standards_decay_% 0
_diffrn_standards_interval_count 0
_diffrn_standards_interval_time 0
_diffrn_standards_number 0
_exptl_absorpt_coefficient_mu 46.696
_exptl_absorpt_correction_T_max 0.391
_exptl_absorpt_correction_T_min 0.143
_exptl_absorpt_correction_type multi-scan
_exptl_absorpt_process_details 'TWINABS (G. Sheldrick 2007)'
_exptl_crystal_colour metallic-dark-black
_exptl_crystal_density_diffrn 8.388
_exptl_crystal_density_method 'not measured'
_exptl_crystal_description block
_exptl_crystal_F_000 1778
_exptl_crystal_size_max 0.06
_exptl_crystal_size_mid 0.04
_exptl_crystal_size_min 0.02
_refine_diff_density_max 2.739
_refine_diff_density_min -2.415
_refine_ls_extinction_coef 0.00063(3)
_refine_ls_extinction_expression Fc^*^=kFc[1+0.001xFc^2^\l^3^/sin(2\q)]^-1/4^
_refine_ls_extinction_method SHELXL
_refine_ls_goodness_of_fit_ref 1.081
_refine_ls_matrix_type full
_refine_ls_number_constraints 0
_refine_ls_number_parameters 48
_refine_ls_number_reflns 3725
_refine_ls_number_restraints 0
_refine_ls_restrained_S_all 1.081
_refine_ls_R_factor_all 0.0367
_refine_ls_R_factor_gt 0.0270
_refine_ls_shift/su_max 0.001
_refine_ls_shift/su_mean 0.000
_refine_ls_structure_factor_coef Fsqd
_refine_ls_weighting_details 'calc w=1/[\s^2^(Fo^2^)+(0.0188P)^2^+4.6683P] where P=(Fo^2^+2Fc^2^)/3'
_refine_ls_weighting_scheme calc
_refine_ls_wR_factor_gt 0.0547
_refine_ls_wR_factor_ref 0.0579
_reflns_number_gt 3165
_reflns_number_total 3725
_reflns_threshold_expression >2sigma(I)
_cod_data_source_file bp5006.cif
_cod_data_source_block dy9sb5o5
_cod_original_sg_symbol_H-M 'P 4/n'
_cod_database_code 2103020

loop_
_symmetry_equiv_pos_as_xyz
'x, y, z'
'-x+1/2, -y+1/2, z'
'-y+1/2, x, z'
'y, -x+1/2, z'
'-x, -y, -z'
'x-1/2, y-1/2, -z'
'y-1/2, -x, -z'
'-y, x-1/2, -z'

loop_
_atom_site_type_symbol
_atom_site_label
_atom_site_fract_x
_atom_site_fract_y
_atom_site_fract_z
_atom_site_U_iso_or_equiv
_atom_site_adp_type
_atom_site_calc_flag
_atom_site_refinement_flags
_atom_site_occupancy
Dy Dy1 0.331278(16) 0.022614(17) 0.99754(2) 0.00693(4) Uani d . 1
Dy Dy2 0.2500 0.2500 0.32965(4) 0.00803(6) Uani d S 1
Dy Dy3 0.145819(17) 0.954888(16) 0.65531(2) 0.00763(4) Uani d . 1
Sb Sb1 0.2500 0.2500 0.68476(6) 0.00896(8) Uani d S 1
Sb Sb2 0.15430(2) 0.94561(2) 0.30091(3) 0.00731(5) Uani d . 1
O O1 0.2500 0.2500 0.0641(8) 0.0181(12) Uani d S 1
O O2 0.1294(3) 0.9751(3) 0.9116(3) 0.0086(4) Uani d . 1

loop_
_atom_site_aniso_label
_atom_site_aniso_U_11
_atom_site_aniso_U_22
_atom_site_aniso_U_33
_atom_site_aniso_U_12
_atom_site_aniso_U_13
_atom_site_aniso_U_23
Dy1 0.00535(6) 0.00841(7) 0.00702(7) 0.00002(5) -0.00046(5) 0.00073(6)
Dy2 0.00922(8) 0.00922(8) 0.00566(14) 0.000 0.000 0.000
Dy3 0.00906(7) 0.00925(7) 0.00458(8) -0.00057(5) 0.00012(5) -0.00041(5)
Sb1 0.00795(11) 0.00795(11) 0.0110(2) 0.000 0.000 0.000
Sb2 0.00743(9) 0.00871(9) 0.00579(11) -0.00023(6) 0.00027(7) -0.00031(7)
O1 0.0171(17) 0.0171(17) 0.020(3) 0.000 0.000 0.000
O2 0.0090(10) 0.0096(11) 0.0074(11) -0.0007(9) 0.0022(9) -0.0032(9)

loop_
_atom_type_symbol
_atom_type_description
_atom_type_scat_dispersion_real
_atom_type_scat_dispersion_imag
_atom_type_scat_source
O O 0.0106 0.0060 'International Tables Vol C Tables 4.2.6.8 and 6.1.1.4'
Sb Sb -0.5866 1.5461 'International Tables Vol C Tables 4.2.6.8 and 6.1.1.4'
Dy Dy -0.1892 4.4098 'International Tables Vol C Tables 4.2.6.8 and 6.1.1.4'

loop_
_geom_angle_atom_site_label_1
_geom_angle_atom_site_label_2
_geom_angle_atom_site_label_3
_geom_angle_site_symmetry_1
_geom_angle_site_symmetry_3
_geom_angle
O2 Dy1 O2 1_545 7_557 124.42(14)
O2 Dy1 O2 1_545 3_655 137.64(15)
O2 Dy1 O2 7_557 3_655 84.12(10)
O2 Dy1 O1 1_545 1_556 88.92(10)
O2 Dy1 O1 7_557 1_556 137.89(16)
O2 Dy1 O1 3_655 1_556 86.09(9)
O2 Dy1 Sb2 1_545 1_546 75.41(7)
O2 Dy1 Sb2 7_557 1_546 83.64(7)
O2 Dy1 Sb2 3_655 1_546 144.35(7)
O1 Dy1 Sb2 1_556 1_546 80.95(13)
O2 Dy1 Sb2 1_545 7_556 85.56(7)
O2 Dy1 Sb2 7_557 7_556 73.51(7)
O2 Dy1 Sb2 3_655 7_556 72.64(7)
O1 Dy1 Sb2 1_556 7_556 140.68(16)
Sb2 Dy1 Sb2 1_546 7_556 134.269(9)
O2 Dy1 Dy1 1_545 5_657 151.72(7)
O2 Dy1 Dy1 7_557 5_657 43.14(7)
O2 Dy1 Dy1 3_655 5_657 40.98(7)
O1 Dy1 Dy1 1_556 5_657 116.24(2)
Sb2 Dy1 Dy1 1_546 5_657 119.049(9)
Sb2 Dy1 Dy1 7_556 5_657 66.905(7)
O2 Dy1 Dy1 1_545 4 42.84(7)
O2 Dy1 Dy1 7_557 4 150.33(7)
O2 Dy1 Dy1 3_655 4 123.53(6)
O1 Dy1 Dy1 1_556 4 46.64(4)
Sb2 Dy1 Dy1 1_546 4 67.575(6)
Sb2 Dy1 Dy1 7_556 4 121.773(6)
Dy1 Dy1 Dy1 5_657 4 162.287(9)
O2 Dy1 Dy1 1_545 3 125.77(7)
O2 Dy1 Dy1 7_557 3 109.74(7)
O2 Dy1 Dy1 3_655 3 39.98(7)
O1 Dy1 Dy1 1_556 3 46.64(4)
Sb2 Dy1 Dy1 1_546 3 115.879(5)
Sb2 Dy1 Dy1 7_556 3 109.051(6)
Dy1 Dy1 Dy1 5_657 3 72.303(9)
Dy1 Dy1 Dy1 4 3 90.0
O2 Dy1 Dy3 1_545 1_545 37.19(7)
O2 Dy1 Dy3 7_557 1_545 120.29(8)
O2 Dy1 Dy3 3_655 1_545 103.31(7)
O1 Dy1 Dy3 1_556 1_545 101.82(13)
Sb2 Dy1 Dy3 1_546 1_545 111.781(7)
Sb2 Dy1 Dy3 7_556 1_545 54.186(6)
Dy1 Dy1 Dy3 5_657 1_545 119.392(8)
Dy1 Dy1 Dy3 4 1_545 67.624(5)
Dy1 Dy1 Dy3 3 1_545 112.702(4)
O2 Dy1 Sb1 1_545 . 70.63(7)
O2 Dy1 Sb1 7_557 . 146.25(7)
O2 Dy1 Sb1 3_655 . 69.68(7)
O1 Dy1 Sb1 1_556 . 63.05(16)
Sb2 Dy1 Sb1 1_546 . 129.956(7)
Sb2 Dy1 Sb1 7_556 . 78.461(9)
Dy1 Dy1 Sb1 5_657 . 108.028(8)
Dy1 Dy1 Sb1 4 . 62.478(4)
Dy1 Dy1 Sb1 3 . 62.479(4)
Dy3 Dy1 Sb1 1_545 . 50.680(6)
O2 Dy1 Dy3 1_545 7_557 119.54(7)
O2 Dy1 Dy3 7_557 7_557 35.26(7)
O2 Dy1 Dy3 3_655 7_557 101.80(7)
O1 Dy1 Dy3 1_556 7_557 108.71(16)
Sb2 Dy1 Dy3 1_546 7_557 52.806(6)
Sb2 Dy1 Dy3 7_556 7_557 107.814(7)
Dy1 Dy1 Dy3 5_657 7_557 66.554(6)
Dy1 Dy1 Dy3 4 7_557 119.418(4)
Dy1 Dy1 Dy3 3 7_557 105.397(5)
Dy3 Dy1 Dy3 1_545 7_557 141.412(7)
Sb1 Dy1 Dy3 . 7_557 167.854(7)
O1 Dy2 Sb1 . . 180.0
O1 Dy2 Sb2 . 4_455 85.395(8)
Sb1 Dy2 Sb2 . 4_455 94.605(8)
O1 Dy2 Sb2 . 1_545 85.395(8)
Sb1 Dy2 Sb2 . 1_545 94.605(8)
Sb2 Dy2 Sb2 4_455 1_545 89.6310(10)
O1 Dy2 Sb2 . 2_565 85.395(8)
Sb1 Dy2 Sb2 . 2_565 94.605(8)
Sb2 Dy2 Sb2 4_455 2_565 89.6310(10)
Sb2 Dy2 Sb2 1_545 2_565 170.789(16)
O1 Dy2 Sb2 . 3_655 85.395(8)
Sb1 Dy2 Sb2 . 3_655 94.605(8)
Sb2 Dy2 Sb2 4_455 3_655 170.789(16)
Sb2 Dy2 Sb2 1_545 3_655 89.6300(10)
Sb2 Dy2 Sb2 2_565 3_655 89.6300(10)
O1 Dy2 Dy1 . 4_554 39.113(5)
Sb1 Dy2 Dy1 . 4_554 140.887(5)
Sb2 Dy2 Dy1 4_455 4_554 55.689(6)
Sb2 Dy2 Dy1 1_545 4_554 63.782(6)
Sb2 Dy2 Dy1 2_565 4_554 108.494(9)
Sb2 Dy2 Dy1 3_655 4_554 116.046(10)
O1 Dy2 Dy1 . 2_554 39.113(5)
Sb1 Dy2 Dy1 . 2_554 140.887(5)
Sb2 Dy2 Dy1 4_455 2_554 63.782(6)
Sb2 Dy2 Dy1 1_545 2_554 116.047(10)
Sb2 Dy2 Dy1 2_565 2_554 55.688(6)
Sb2 Dy2 Dy1 3_655 2_554 108.493(9)
Dy1 Dy2 Dy1 4_554 2_554 52.986(6)
O1 Dy2 Dy1 . 1_554 39.114(4)
Sb1 Dy2 Dy1 . 1_554 140.887(5)
Sb2 Dy2 Dy1 4_455 1_554 108.494(9)
Sb2 Dy2 Dy1 1_545 1_554 55.688(6)
Sb2 Dy2 Dy1 2_565 1_554 116.046(10)
Sb2 Dy2 Dy1 3_655 1_554 63.781(6)
Dy1 Dy2 Dy1 4_554 1_554 52.985(6)
Dy1 Dy2 Dy1 2_554 1_554 78.227(9)
O1 Dy2 Dy1 . 3_554 39.114(5)
Sb1 Dy2 Dy1 . 3_554 140.886(5)
Sb2 Dy2 Dy1 4_455 3_554 116.047(10)
Sb2 Dy2 Dy1 1_545 3_554 108.493(9)
Sb2 Dy2 Dy1 2_565 3_554 63.781(6)
Sb2 Dy2 Dy1 3_655 3_554 55.688(6)
Dy1 Dy2 Dy1 4_554 3_554 78.227(9)
Dy1 Dy2 Dy1 2_554 3_554 52.985(6)
Dy1 Dy2 Dy1 1_554 3_554 52.985(6)
O2 Dy3 Sb1 . 1_565 81.83(7)
O2 Dy3 Sb2 . 8_666 86.55(7)
Sb1 Dy3 Sb2 1_565 8_666 167.824(14)
O2 Dy3 Sb2 . . 175.78(7)
Sb1 Dy3 Sb2 1_565 . 95.877(12)
Sb2 Dy3 Sb2 8_666 . 95.941(8)
O2 Dy3 Sb2 . 5_576 77.49(7)
Sb1 Dy3 Sb2 1_565 5_576 90.500(6)
Sb2 Dy3 Sb2 8_666 5_576 90.533(9)
Sb2 Dy3 Sb2 . 5_576 99.039(8)
O2 Dy3 Sb2 . 7_566 88.58(7)
Sb1 Dy3 Sb2 1_565 7_566 89.977(6)
Sb2 Dy3 Sb2 8_666 7_566 86.087(7)
Sb2 Dy3 Sb2 . 7_566 94.980(8)
Sb2 Dy3 Sb2 5_576 7_566 165.849(12)
O2 Dy3 Dy1 . 1_565 35.41(7)
Sb1 Dy3 Dy1 1_565 1_565 65.537(10)
Sb2 Dy3 Dy1 8_666 1_565 102.691(8)
Sb2 Dy3 Dy1 . 1_565 146.250(8)
Sb2 Dy3 Dy1 5_576 1_565 108.564(8)
Sb2 Dy3 Dy1 7_566 1_565 59.064(6)
O2 Dy3 Dy1 . 8_567 34.17(7)
Sb1 Dy3 Dy1 1_565 8_567 112.964(11)
Sb2 Dy3 Dy1 8_666 8_567 56.895(6)
Sb2 Dy3 Dy1 . 8_567 146.237(8)
Sb2 Dy3 Dy1 5_576 8_567 64.990(6)
Sb2 Dy3 Dy1 7_566 8_567 101.920(7)
Dy1 Dy3 Dy1 1_565 8_567 66.015(5)
O2 Dy3 Dy1 . 4_565 32.49(7)
Sb1 Dy3 Dy1 1_565 4_565 61.810(9)
Sb2 Dy3 Dy1 8_666 4_565 109.247(7)
Sb2 Dy3 Dy1 . 4_565 143.333(7)
Sb2 Dy3 Dy1 5_576 4_565 55.895(6)
Sb2 Dy3 Dy1 7_566 4_565 112.471(7)
Dy1 Dy3 Dy1 1_565 4_565 53.438(6)
Dy1 Dy3 Dy1 8_567 4_565 52.614(5)
Dy3 Sb1 Dy3 4_455 1_545 89.598(2)
Dy3 Sb1 Dy3 4_455 2_565 89.597(2)
Dy3 Sb1 Dy3 1_545 2_565 170.38(2)
Dy3 Sb1 Dy3 4_455 3_655 170.38(2)
Dy3 Sb1 Dy3 1_545 3_655 89.597(2)
Dy3 Sb1 Dy3 2_565 3_655 89.596(2)
Dy3 Sb1 Dy2 4_455 . 85.189(11)
Dy3 Sb1 Dy2 1_545 . 85.189(11)
Dy3 Sb1 Dy2 2_565 . 85.189(11)
Dy3 Sb1 Dy2 3_655 . 85.189(11)
Dy3 Sb1 Dy1 4_455 4 63.783(7)
Dy3 Sb1 Dy1 1_545 4 69.677(7)
Dy3 Sb1 Dy1 2_565 4 118.312(12)
Dy3 Sb1 Dy1 3_655 4 124.662(13)
Dy2 Sb1 Dy1 . 4 139.196(7)
Dy3 Sb1 Dy1 4_455 2 69.677(7)
Dy3 Sb1 Dy1 1_545 2 124.663(13)
Dy3 Sb1 Dy1 2_565 2 63.783(7)
Dy3 Sb1 Dy1 3_655 2 118.311(12)
Dy2 Sb1 Dy1 . 2 139.196(6)
Dy1 Sb1 Dy1 4 2 55.043(8)
Dy3 Sb1 Dy1 4_455 . 118.312(12)
Dy3 Sb1 Dy1 1_545 . 63.783(7)
Dy3 Sb1 Dy1 2_565 . 124.661(13)
Dy3 Sb1 Dy1 3_655 . 69.677(7)
Dy2 Sb1 Dy1 . . 139.196(7)
Dy1 Sb1 Dy1 4 . 55.043(8)
Dy1 Sb1 Dy1 2 . 81.609(13)
Dy3 Sb1 Dy1 4_455 3 124.662(13)
Dy3 Sb1 Dy1 1_545 3 118.312(12)
Dy3 Sb1 Dy1 2_565 3 69.676(7)
Dy3 Sb1 Dy1 3_655 3 63.782(7)
Dy2 Sb1 Dy1 . 3 139.195(6)
Dy1 Sb1 Dy1 4 3 81.609(13)
Dy1 Sb1 Dy1 2 3 55.043(8)
Dy1 Sb1 Dy1 . 3 55.043(8)
Dy3 Sb2 Dy3 7_566 . 84.853(8)
Dy3 Sb2 Dy3 7_566 5_576 165.769(12)
Dy3 Sb2 Dy3 . 5_576 80.961(8)
Dy3 Sb2 Dy2 7_566 1_565 88.902(7)
Dy3 Sb2 Dy2 . 1_565 84.259(9)
Dy3 Sb2 Dy2 5_576 1_565 88.555(6)
Dy3 Sb2 Dy3 7_566 8_666 92.183(7)
Dy3 Sb2 Dy3 . 8_666 84.060(8)
Dy3 Sb2 Dy3 5_576 8_666 87.497(8)
Dy2 Sb2 Dy3 1_565 8_666 168.122(12)
Dy3 Sb2 Dy1 7_566 1_564 70.299(7)
Dy3 Sb2 Dy1 . 1_564 145.250(9)
Dy3 Sb2 Dy1 5_576 1_564 121.912(9)
Dy2 Sb2 Dy1 1_565 1_564 71.735(8)
Dy3 Sb2 Dy1 8_666 1_564 119.702(9)
Dy3 Sb2 Dy1 7_566 8_566 119.599(9)
Dy3 Sb2 Dy1 . 8_566 141.286(9)
Dy3 Sb2 Dy1 5_576 8_566 73.222(7)
Dy2 Sb2 Dy1 1_565 8_566 122.570(10)
Dy3 Sb2 Dy1 8_666 8_566 66.749(6)
Dy1 Sb2 Dy1 1_564 8_566 73.424(7)
Dy2 O1 Dy1 . 4_554 103.86(16)
Dy2 O1 Dy1 . 2_554 103.86(16)
Dy1 O1 Dy1 4_554 2_554 86.71(8)
Dy2 O1 Dy1 . 1_554 103.86(16)
Dy1 O1 Dy1 4_554 1_554 86.71(8)
Dy1 O1 Dy1 2_554 1_554 152.3(3)
Dy2 O1 Dy1 . 3_554 103.86(16)
Dy1 O1 Dy1 4_554 3_554 152.3(3)
Dy1 O1 Dy1 2_554 3_554 86.71(8)
Dy1 O1 Dy1 1_554 3_554 86.71(8)
Dy1 O2 Dy1 1_565 8_567 129.05(14)
Dy1 O2 Dy3 1_565 . 107.40(11)
Dy1 O2 Dy3 8_567 . 110.57(11)
Dy1 O2 Dy1 1_565 4_565 97.17(10)
Dy1 O2 Dy1 8_567 4_565 95.88(10)
Dy3 O2 Dy1 . 4_565 115.54(12)

loop_
_geom_bond_atom_site_label_1
_geom_bond_atom_site_label_2
_geom_bond_site_symmetry_2
_geom_bond_distance
Dy1 O2 1_545 2.176(3)
Dy1 O2 7_557 2.209(3)
Dy1 O2 3_655 2.303(3)
Dy1 O1 1_556 2.4471(17)
Dy1 Sb2 1_546 3.2757(3)
Dy1 Sb2 7_556 3.3453(3)
Dy1 Dy1 5_657 3.3501(3)
Dy1 Dy1 4 3.3600(2)
Dy1 Dy1 3 3.3600(2)
Dy1 Dy3 1_545 3.5834(3)
Dy1 Sb1 . 3.6357(5)
Dy1 Dy3 7_557 3.6817(3)
Dy2 O1 . 2.336(7)
Dy2 Sb1 . 3.1245(6)
Dy2 Sb2 4_455 3.1495(2)
Dy2 Sb2 1_545 3.1495(2)
Dy2 Sb2 2_565 3.1496(2)
Dy2 Sb2 3_655 3.1496(2)
Dy2 Dy1 4_554 3.7661(3)
Dy2 Dy1 2_554 3.7661(3)
Dy2 Dy1 1_554 3.7661(3)
Dy2 Dy1 3_554 3.7661(3)
Dy3 O2 . 2.270(3)
Dy3 Sb1 1_565 3.09009(19)
Dy3 Sb2 8_666 3.1151(3)
Dy3 Sb2 . 3.1207(3)
Dy3 Sb2 5_576 3.1347(3)
Dy3 Sb2 7_566 3.1627(3)
Dy3 Dy1 1_565 3.5834(3)
Dy3 Dy1 8_567 3.6816(3)
Dy3 Dy1 4_565 3.8682(3)
Sb1 Dy3 4_455 3.09005(19)
Sb1 Dy3 1_545 3.09006(19)
Sb1 Dy3 2_565 3.09009(19)
Sb1 Dy3 3_655 3.09011(19)
Sb1 Dy1 4 3.6357(5)
Sb1 Dy1 2 3.6357(5)
Sb1 Dy1 3 3.6357(5)
Sb2 Dy3 7_566 3.1152(3)
Sb2 Dy3 5_576 3.1346(3)
Sb2 Dy2 1_565 3.1495(2)
Sb2 Dy3 8_666 3.1627(3)
Sb2 Dy1 1_564 3.2758(3)
Sb2 Dy1 8_566 3.3453(3)
O1 Dy1 4_554 2.4470(17)
O1 Dy1 2_554 2.4471(17)
O1 Dy1 1_554 2.4471(17)
O1 Dy1 3_554 2.4471(17)
O2 Dy1 1_565 2.176(3)
O2 Dy1 8_567 2.209(3)
O2 Dy1 4_565 2.303(3)
